data_2021331
loop_
_publ_author_name
'Li, Ni-Ya'
'Liu, Dong'

_publ_section_title
;
 Synthesis, structure and photoluminescence properties of a
 three-dimensional cadmium(II) (4,5)-connected coordination network
;
_journal_coeditor_code QS3076
_journal_issue 12
_journal_name_full 'Acta Crystallographica Section C'
_journal_page_first
;
;
_journal_paper_doi 10.1107/S2053229618015073
_journal_volume 74
_journal_year 2018
_chemical_formula_iupac '[Cd2 (C14 H8 O5)2 (C12 H10 N2)]'
_chemical_formula_moiety 'C40 H26 Cd2 N2 O10'
_chemical_formula_sum 'C40 H26 Cd2 N2 O10'
_chemical_formula_weight 919.44
_chemical_name_systematic
Poly[[\m~2~-<i>trans</i>-1,2-bis(pyridin-3-yl)ethylene-\k^2^<i>N</i>:<i>N</i>']bis(\m~4~-4,4'-oxydibenzoato-\k^6^<i>O</i>:<i>O</i>,<i>O</i>':<i>O</i>'':<i>O</i>'',<i>O</i>''')dicadmium(II)]
_space_group_crystal_system triclinic
_space_group_IT_number 2
_space_group_name_Hall '-P 1'
_space_group_name_H-M_alt 'P -1'
_symmetry_space_group_name_Hall '-P 1'
_symmetry_space_group_name_H-M 'P -1'
_atom_sites_solution_hydrogens geom
_audit_creation_method SHELXL-2014/7
_cell_angle_alpha 84.85(3)
_cell_angle_beta 85.98(3)
_cell_angle_gamma 83.70(3)
_cell_formula_units_Z 1
_cell_length_a 7.6924(15)
_cell_length_b 10.128(2)
_cell_length_c 12.240(2)
_cell_measurement_reflns_used 17558
_cell_measurement_temperature 223(2)
_cell_measurement_theta_max 27.538
_cell_measurement_theta_min 3.063
_cell_volume 942.3(3)
_computing_cell_refinement
;
SMART (Bruker, 2001)
;
_computing_data_collection
;
SMART (Bruker, 2001)
;
_computing_data_reduction
;
SAINT-Plus (Bruker, 2009)
;
_computing_molecular_graphics
;
DIAMOND (Brandenburg, 2010)
;
_computing_publication_material
;
publCIF (Westrip, 2010)
;
_computing_structure_refinement
;
SHELXL2014 (Sheldrick, 2015b)
;
_computing_structure_solution
;
SHELXT (Sheldrick, 2015a)
;
_diffrn_ambient_temperature 223(2)
_diffrn_measured_fraction_theta_full 0.992
_diffrn_measured_fraction_theta_max 0.991
_diffrn_measurement_device_type 'Bruker SMART CCD area detector'
_diffrn_measurement_method 'phi and omega scans'
_diffrn_radiation_type MoK\a
_diffrn_radiation_wavelength 0.71073
_diffrn_reflns_av_R_equivalents 0.0156
_diffrn_reflns_av_unetI/netI 0.0138
_diffrn_reflns_limit_h_max 9
_diffrn_reflns_limit_h_min -9
_diffrn_reflns_limit_k_max 13
_diffrn_reflns_limit_k_min -13
_diffrn_reflns_limit_l_max 15
_diffrn_reflns_limit_l_min -14
_diffrn_reflns_number 17558
_diffrn_reflns_theta_full 25.242
_diffrn_reflns_theta_max 27.538
_diffrn_reflns_theta_min 3.063
_diffrn_source 'fine-focus sealed tube'
_exptl_absorpt_coefficient_mu 1.189
_exptl_absorpt_correction_T_max 0.821
_exptl_absorpt_correction_T_min 0.743
_exptl_absorpt_correction_type multi-scan
_exptl_absorpt_process_details
;
(SADABS; Bruker, 2008)
;
_exptl_crystal_colour colorless
_exptl_crystal_density_diffrn 1.620
_exptl_crystal_description block
_exptl_crystal_F_000 456
_exptl_crystal_size_max 0.280
_exptl_crystal_size_mid 0.250
_exptl_crystal_size_min 0.160
_refine_diff_density_max 0.315
_refine_diff_density_min -0.591
_refine_ls_extinction_method none
_refine_ls_goodness_of_fit_ref 1.129
_refine_ls_hydrogen_treatment constr
_refine_ls_matrix_type full
_refine_ls_number_parameters 244
_refine_ls_number_reflns 4296
_refine_ls_number_restraints 0
_refine_ls_restrained_S_all 1.129
_refine_ls_R_factor_all 0.0211
_refine_ls_R_factor_gt 0.0193
_refine_ls_shift/su_max 0.001
_refine_ls_shift/su_mean 0.000
_refine_ls_structure_factor_coef Fsqd
_refine_ls_weighting_details 'w=1/[\s^2^(Fo^2^)+(0.0229P)^2^+0.3899P] where P=(Fo^2^+2Fc^2^)/3'
_refine_ls_weighting_scheme calc
_refine_ls_wR_factor_gt 0.0475
_refine_ls_wR_factor_ref 0.0486
_reflns_number_gt 4065
_reflns_number_total 4296
_reflns_threshold_expression 'I > 2\s(I)'
_cod_data_source_file qs3076sup1.cif
_cod_data_source_block I
_cod_database_code 2021331
_shelx_space_group_comment
;
The symmetry employed for this shelxl refinement is uniquely defined
by the following loop, which should always be used as a source of
symmetry information in preference to the above space-group names.
They are only intended as comments.
;
_shelx_estimated_absorpt_t_min 0.732
_shelx_estimated_absorpt_t_max 0.833

loop_
_space_group_symop_operation_xyz
'x, y, z'
'-x, -y, -z'

loop_
_atom_site_type_symbol
_atom_site_label
_atom_site_fract_x
_atom_site_fract_y
_atom_site_fract_z
_atom_site_U_iso_or_equiv
_atom_site_adp_type
_atom_site_calc_flag
_atom_site_occupancy
Cd Cd1 0.25340(2) 0.48919(2) 0.47730(2) 0.02732(5) Uani d 1
N N1 0.20476(18) 0.71564(13) 0.44404(12) 0.0305(3) Uani d 1
O O1 0.30676(17) 0.31702(14) 0.61377(11) 0.0404(3) Uani d 1
O O2 0.45967(16) 0.48771(13) 0.61720(10) 0.0357(3) Uani d 1
O O3 1.00031(18) 0.45799(13) 1.38430(10) 0.0386(3) Uani d 1
O O4 1.24677(19) 0.33918(15) 1.34201(13) 0.0509(4) Uani d 1
O O5 0.7588(3) 0.11391(14) 1.02079(13) 0.0644(5) Uani d 1
C C1 0.0762(2) 0.76843(18) 0.38000(17) 0.0387(4) Uani d 1
H H1 0.0035 0.7116 0.3530 0.046 Uiso calc 1
C C2 0.0477(3) 0.9037(2) 0.3527(2) 0.0522(5) Uani d 1
H H2 -0.0452 0.9389 0.3093 0.063 Uiso calc 1
C C3 0.1572(3) 0.98658(19) 0.3899(2) 0.0501(5) Uani d 1
H H3 0.1386 1.0791 0.3723 0.060 Uiso calc 1
C C4 0.2946(2) 0.93398(16) 0.45301(16) 0.0342(4) Uani d 1
C C5 0.3098(2) 0.79683(16) 0.48036(14) 0.0306(3) Uani d 1
H H5 0.3981 0.7596 0.5266 0.037 Uiso calc 1
C C6 0.4198(3) 1.02021(17) 0.48638(17) 0.0404(4) Uani d 1
H H6 0.3820 1.1115 0.4884 0.048 Uiso calc 1
C C7 0.4986(2) 0.31090(18) 0.75858(14) 0.0332(3) Uani d 1
C C8 0.6013(3) 0.38123(19) 0.81647(16) 0.0421(4) Uani d 1
H H8 0.6123 0.4715 0.7948 0.050 Uiso calc 1
C C9 0.6877(3) 0.3195(2) 0.90602(17) 0.0482(5) Uani d 1
H H9 0.7563 0.3675 0.9456 0.058 Uiso calc 1
C C10 0.6717(3) 0.18627(19) 0.93639(15) 0.0428(4) Uani d 1
C C11 0.5696(3) 0.11523(19) 0.87970(15) 0.0435(4) Uani d 1
H H11 0.5596 0.0248 0.9011 0.052 Uiso calc 1
C C12 0.4824(3) 0.17765(19) 0.79145(15) 0.0389(4) Uani d 1
H H12 0.4116 0.1298 0.7533 0.047 Uiso calc 1
C C13 0.8390(3) 0.18334(19) 1.09348(16) 0.0480(5) Uani d 1
C C14 0.7381(3) 0.2539(2) 1.16951(19) 0.0533(5) Uani d 1
H H14 0.6152 0.2591 1.1710 0.064 Uiso calc 1
C C15 0.8198(3) 0.3177(2) 1.24429(16) 0.0442(4) Uani d 1
H H15 0.7514 0.3682 1.2955 0.053 Uiso calc 1
C C16 1.0004(2) 0.30787(16) 1.24446(13) 0.0332(4) Uani d 1
C C17 1.0994(3) 0.2344(2) 1.16737(18) 0.0506(5) Uani d 1
H H17 1.2224 0.2263 1.1669 0.061 Uiso calc 1
C C18 1.0185(3) 0.1727(2) 1.09095(19) 0.0579(6) Uani d 1
H H18 1.0859 0.1242 1.0381 0.070 Uiso calc 1
C C19 0.4152(2) 0.37528(18) 0.65794(14) 0.0326(3) Uani d 1
C C20 1.0878(2) 0.37190(16) 1.32863(13) 0.0320(3) Uani d 1

loop_
_atom_site_aniso_label
_atom_site_aniso_U_11
_atom_site_aniso_U_22
_atom_site_aniso_U_33
_atom_site_aniso_U_12
_atom_site_aniso_U_13
_atom_site_aniso_U_23
Cd1 0.02974(7) 0.02179(6) 0.03276(7) -0.00512(4) -0.01441(5) -0.00227(4)
N1 0.0287(7) 0.0235(6) 0.0401(8) -0.0051(5) -0.0052(6) -0.0018(6)
O1 0.0367(6) 0.0461(7) 0.0403(7) -0.0061(5) -0.0197(5) 0.0008(6)
O2 0.0340(6) 0.0403(7) 0.0326(6) -0.0029(5) -0.0086(5) 0.0026(5)
O3 0.0492(7) 0.0389(7) 0.0320(6) -0.0126(6) -0.0067(5) -0.0141(5)
O4 0.0503(8) 0.0469(8) 0.0607(9) -0.0024(6) -0.0254(7) -0.0190(7)
O5 0.1140(14) 0.0343(7) 0.0518(9) 0.0009(8) -0.0583(9) -0.0102(6)
C1 0.0324(8) 0.0324(9) 0.0532(11) -0.0071(7) -0.0129(8) -0.0006(8)
C2 0.0479(11) 0.0357(10) 0.0737(15) -0.0009(8) -0.0288(11) 0.0072(10)
C3 0.0543(12) 0.0242(8) 0.0718(14) -0.0017(8) -0.0199(10) 0.0055(9)
C4 0.0373(9) 0.0229(7) 0.0434(9) -0.0049(6) -0.0046(7) -0.0039(7)
C5 0.0312(8) 0.0237(7) 0.0380(9) -0.0046(6) -0.0059(7) -0.0037(6)
C6 0.0477(10) 0.0205(7) 0.0551(11) -0.0072(7) -0.0074(9) -0.0064(7)
C7 0.0330(8) 0.0421(9) 0.0260(8) -0.0058(7) -0.0086(6) -0.0023(7)
C8 0.0557(11) 0.0366(9) 0.0370(9) -0.0106(8) -0.0186(8) -0.0009(8)
C9 0.0680(13) 0.0409(10) 0.0416(10) -0.0114(9) -0.0310(10) -0.0076(8)
C10 0.0626(12) 0.0380(9) 0.0305(9) -0.0009(8) -0.0238(8) -0.0072(7)
C11 0.0669(13) 0.0342(9) 0.0329(9) -0.0116(8) -0.0194(9) -0.0015(7)
C12 0.0462(10) 0.0434(10) 0.0311(8) -0.0144(8) -0.0152(7) -0.0035(7)
C13 0.0798(15) 0.0314(9) 0.0368(10) 0.0023(9) -0.0364(10) -0.0083(8)
C14 0.0533(12) 0.0559(13) 0.0556(13) -0.0015(10) -0.0275(10) -0.0178(10)
C15 0.0504(11) 0.0468(11) 0.0389(10) -0.0016(8) -0.0148(8) -0.0181(8)
C16 0.0487(10) 0.0254(7) 0.0273(8) -0.0017(7) -0.0159(7) -0.0042(6)
C17 0.0521(12) 0.0529(12) 0.0492(11) 0.0059(9) -0.0149(9) -0.0228(10)
C18 0.0770(16) 0.0545(13) 0.0448(11) 0.0112(11) -0.0200(11) -0.0275(10)
C19 0.0282(8) 0.0428(9) 0.0269(8) -0.0003(7) -0.0057(6) -0.0039(7)
C20 0.0471(10) 0.0239(7) 0.0272(8) -0.0095(7) -0.0119(7) 0.0008(6)

loop_
_atom_type_symbol
_atom_type_description
_atom_type_scat_dispersion_real
_atom_type_scat_dispersion_imag
_atom_type_scat_source
C C 0.0033 0.0016 'International Tables Vol C Tables 4.2.6.8 and 6.1.1.4'
H H 0.0000 0.0000 'International Tables Vol C Tables 4.2.6.8 and 6.1.1.4'
Cd Cd -0.8075 1.2024 'International Tables Vol C Tables 4.2.6.8 and 6.1.1.4'
N N 0.0061 0.0033 'International Tables Vol C Tables 4.2.6.8 and 6.1.1.4'
O O 0.0106 0.0060 'International Tables Vol C Tables 4.2.6.8 and 6.1.1.4'

loop_
_geom_angle_atom_site_label_1
_geom_angle_atom_site_label_2
_geom_angle_atom_site_label_3
_geom_angle_site_symmetry_1
_geom_angle_site_symmetry_3
_geom_angle
N1 Cd1 O1 . . 144.00(5)
N1 Cd1 O4 . 1_454 123.66(6)
O1 Cd1 O4 . 1_454 92.29(5)
N1 Cd1 O3 . 1_454 91.54(6)
O1 Cd1 O3 . 1_454 110.24(5)
O4 Cd1 O3 1_454 1_454 54.97(5)
N1 Cd1 O2 . . 96.89(6)
O1 Cd1 O2 . . 55.28(5)
O4 Cd1 O2 1_454 . 129.11(5)
O3 Cd1 O2 1_454 . 162.53(5)
N1 Cd1 O2 . 2_666 85.40(6)
O1 Cd1 O2 . 2_666 104.30(5)
O4 Cd1 O2 1_454 2_666 80.49(6)
O3 Cd1 O2 1_454 2_666 123.16(4)
O2 Cd1 O2 . 2_666 72.95(5)
N1 Cd1 O3 . 2_667 79.12(6)
O1 Cd1 O3 . 2_667 78.98(5)
O4 Cd1 O3 1_454 2_667 123.42(5)
O3 Cd1 O3 1_454 2_667 75.88(5)
O2 Cd1 O3 . 2_667 90.69(4)
O2 Cd1 O3 2_666 2_667 155.99(4)
N1 Cd1 C19 . . 121.50(6)
O1 Cd1 C19 . . 27.35(5)
O4 Cd1 C19 1_454 . 112.60(6)
O3 Cd1 C19 1_454 . 136.69(5)
O2 Cd1 C19 . . 27.95(5)
O2 Cd1 C19 2_666 . 89.30(5)
O3 Cd1 C19 2_667 . 83.38(5)
N1 Cd1 C20 . 1_454 109.01(6)
O1 Cd1 C20 . 1_454 102.75(5)
O4 Cd1 C20 1_454 1_454 27.33(5)
O3 Cd1 C20 1_454 1_454 27.64(5)
O2 Cd1 C20 . 1_454 153.30(5)
O2 Cd1 C20 2_666 1_454 102.15(5)
O3 Cd1 C20 2_667 1_454 100.21(5)
C19 Cd1 C20 . 1_454 128.95(5)
C5 N1 C1 . . 118.72(15)
C5 N1 Cd1 . . 121.52(11)
C1 N1 Cd1 . . 119.57(12)
C19 O1 Cd1 . . 93.95(11)
C19 O2 Cd1 . . 89.43(10)
C19 O2 Cd1 . 2_666 121.99(11)
Cd1 O2 Cd1 . 2_666 107.05(5)
C20 O3 Cd1 . 1_656 90.99(11)
C20 O3 Cd1 . 2_667 147.54(12)
Cd1 O3 Cd1 1_656 2_667 104.12(5)
C20 O4 Cd1 . 1_656 92.88(11)
C10 O5 C13 . . 118.23(15)
N1 C1 C2 . . 121.80(17)
N1 C1 H1 . . 119.1
C2 C1 H1 . . 119.1
C1 C2 C3 . . 119.11(18)
C1 C2 H2 . . 120.4
C3 C2 H2 . . 120.4
C2 C3 C4 . . 120.17(17)
C2 C3 H3 . . 119.9
C4 C3 H3 . . 119.9
C3 C4 C5 . . 116.90(16)
C3 C4 C6 . . 120.64(16)
C5 C4 C6 . . 122.45(17)
N1 C5 C4 . . 123.20(16)
N1 C5 H5 . . 118.4
C4 C5 H5 . . 118.4
C6 C6 C4 2_676 . 125.1(2)
C6 C6 H6 2_676 . 117.4
C4 C6 H6 . . 117.4
C8 C7 C12 . . 119.35(16)
C8 C7 C19 . . 120.32(17)
C12 C7 C19 . . 120.22(16)
C9 C8 C7 . . 120.57(18)
C9 C8 H8 . . 119.7
C7 C8 H8 . . 119.7
C10 C9 C8 . . 119.12(17)
C10 C9 H9 . . 120.4
C8 C9 H9 . . 120.4
C11 C10 O5 . . 115.34(17)
C11 C10 C9 . . 120.91(17)
O5 C10 C9 . . 123.70(17)
C12 C11 C10 . . 119.67(18)
C12 C11 H11 . . 120.2
C10 C11 H11 . . 120.2
C11 C12 C7 . . 120.37(17)
C11 C12 H12 . . 119.8
C7 C12 H12 . . 119.8
C14 C13 C18 . . 121.42(18)
C14 C13 O5 . . 119.7(2)
C18 C13 O5 . . 118.7(2)
C13 C14 C15 . . 119.1(2)
C13 C14 H14 . . 120.5
C15 C14 H14 . . 120.5
C16 C15 C14 . . 120.85(19)
C16 C15 H15 . . 119.6
C14 C15 H15 . . 119.6
C15 C16 C17 . . 118.86(17)
C15 C16 C20 . . 120.60(16)
C17 C16 C20 . . 120.51(17)
C18 C17 C16 . . 120.5(2)
C18 C17 H17 . . 119.7
C16 C17 H17 . . 119.7
C13 C18 C17 . . 119.2(2)
C13 C18 H18 . . 120.4
C17 C18 H18 . . 120.4
O1 C19 O2 . . 121.25(16)
O1 C19 C7 . . 119.80(16)
O2 C19 C7 . . 118.93(15)
O1 C19 Cd1 . . 58.70(9)
O2 C19 Cd1 . . 62.62(9)
C7 C19 Cd1 . . 178.09(12)
O4 C20 O3 . . 121.15(16)
O4 C20 C16 . . 119.20(16)
O3 C20 C16 . . 119.65(16)
O4 C20 Cd1 . 1_656 59.79(9)
O3 C20 Cd1 . 1_656 61.37(9)
C16 C20 Cd1 . 1_656 178.49(13)

loop_
_geom_bond_atom_site_label_1
_geom_bond_atom_site_label_2
_geom_bond_site_symmetry_2
_geom_bond_distance
_geom_bond_publ_flag
Cd1 O1 . 2.3271(15) y
Cd1 O2 . 2.4128(14) y
Cd1 O2 2_666 2.4436(14) y
Cd1 O3 1_454 2.3867(14) y
Cd1 O3 2_667 2.5366(15) y
Cd1 O4 1_454 2.3524(15) y
Cd1 N1 . 2.2872(14) y
Cd1 C19 . 2.7170(18) ?
Cd1 C20 1_454 2.7187(18) ?
N1 C5 . 1.337(2) ?
N1 C1 . 1.340(2) ?
O1 C19 . 1.251(2) ?
O2 C19 . 1.273(2) ?
O2 Cd1 2_666 2.4436(14) ?
O3 C20 . 1.261(2) ?
O3 Cd1 1_656 2.3867(14) ?
O3 Cd1 2_667 2.5366(15) ?
O4 C20 . 1.250(2) ?
O4 Cd1 1_656 2.3524(15) ?
O5 C10 . 1.381(2) ?
O5 C13 . 1.397(2) ?
C1 C2 . 1.378(3) ?
C1 H1 . 0.9400 ?
C2 C3 . 1.378(3) ?
C2 H2 . 0.9400 ?
C3 C4 . 1.384(3) ?
C3 H3 . 0.9400 ?
C4 C5 . 1.393(2) ?
C4 C6 . 1.470(2) ?
C5 H5 . 0.9400 ?
C6 C6 2_676 1.313(4) ?
C6 H6 . 0.9400 ?
C7 C8 . 1.388(2) ?
C7 C12 . 1.390(3) ?
C7 C19 . 1.493(2) ?
C8 C9 . 1.386(3) ?
C8 H8 . 0.9400 ?
C9 C10 . 1.383(3) ?
C9 H9 . 0.9400 ?
C10 C11 . 1.381(3) ?
C11 C12 . 1.379(3) ?
C11 H11 . 0.9400 ?
C12 H12 . 0.9400 ?
C13 C14 . 1.370(3) ?
C13 C18 . 1.372(4) ?
C14 C15 . 1.388(3) ?
C14 H14 . 0.9400 ?
C15 C16 . 1.382(3) ?
C15 H15 . 0.9400 ?
C16 C17 . 1.388(3) ?
C16 C20 . 1.499(2) ?
C17 C18 . 1.387(3) ?
C17 H17 . 0.9400 ?
C18 H18 . 0.9400 ?
C20 Cd1 1_656 2.7187(18) ?

_cod_database_fobs_code 2021331
